data_1555128
loop_
_publ_author_name
'Liu, Weigang'
'Pan, Hongjie'
'Tian, Hua'
'Shi, Yian'

_publ_section_title
;
 Enantioselective 6-exo-Bromoaminocyclization of Homoallylic
 N-Tosylcarbamates Catalyzed by a Novel Monophosphine-Sc(OTf)3 Complex.
;
_journal_issue 16
_journal_name_full 'Organic letters'
_journal_page_first 3956
_journal_page_last 3959
_journal_paper_doi 10.1021/acs.orglett.5b01779
_journal_volume 17
_journal_year 2015
_chemical_absolute_configuration ad
_chemical_formula_moiety 'C14 H17 Br Cl N O4 S'
_chemical_formula_sum 'C14 H17 Br Cl N O4 S'
_chemical_formula_weight 410.71
_space_group_crystal_system monoclinic
_space_group_IT_number 4
_space_group_name_Hall 'P 2yb'
_space_group_name_H-M_alt 'P 1 21 1'
_atom_sites_solution_hydrogens geom
_audit_creation_date 2014-11-17
_audit_creation_method
;
Olex2 1.2
(compiled 2013.12.10 svn.r2850 for OlexSys, GUI svn.r4736)
;
_cell_angle_alpha 90
_cell_angle_beta 91.561(9)
_cell_angle_gamma 90
_cell_formula_units_Z 2
_cell_length_a 9.240(5)
_cell_length_b 6.262(3)
_cell_length_c 14.504(8)
_cell_measurement_reflns_used 0
_cell_measurement_temperature 173.1500
_cell_measurement_theta_max 27.4855
_cell_measurement_theta_min 1.4073
_cell_volume 838.9(8)
_computing_cell_refinement 'CrystalClear (Rigaku Inc., 2007)'
_computing_data_collection 'CrystalClear (Rigaku Inc., 2007)'
_computing_data_reduction 'CrystalClear (Rigaku Inc., 2007)'
_computing_molecular_graphics 'Olex2 (Dolomanov et al., 2009)'
_computing_publication_material 'Olex2 (Dolomanov et al., 2009)'
_computing_structure_refinement 'SHELXL (Sheldrick, 2013)'
_computing_structure_solution
;
'SHELXS (Sheldrick, 2013)'
;
_diffrn_ambient_temperature 173.1500
_diffrn_detector_area_resol_mean 28.5714
_diffrn_measured_fraction_theta_full 0.992
_diffrn_measured_fraction_theta_max 0.992
_diffrn_measurement_device
;
Saturn724+ (2x2 bin mode)
;
_diffrn_measurement_device_details
;
AFC10: Fixed Chi 2 circle
;
_diffrn_measurement_device_type 'Saturn724+ CCD'
_diffrn_measurement_method '\w scans at fixed \c = 45\%'
_diffrn_orient_matrix_type d*Trek
_diffrn_orient_matrix_UB_11 0.1046
_diffrn_orient_matrix_UB_12 0.0280
_diffrn_orient_matrix_UB_13 0.0022
_diffrn_orient_matrix_UB_21 -0.0342
_diffrn_orient_matrix_UB_22 0.1343
_diffrn_orient_matrix_UB_23 -0.0793
_diffrn_orient_matrix_UB_31 -0.0082
_diffrn_orient_matrix_UB_32 0.0332
_diffrn_orient_matrix_UB_33 0.0599
_diffrn_radiation_detector CCD
_diffrn_radiation_monochromator 'Graphite Monochromator'
_diffrn_radiation_type MoK\a
_diffrn_radiation_wavelength 0.71073
_diffrn_reflns_av_R_equivalents 0.0422
_diffrn_reflns_av_unetI/netI 0.0375
_diffrn_reflns_Laue_measured_fraction_full 0.992
_diffrn_reflns_Laue_measured_fraction_max 0.992
_diffrn_reflns_limit_h_max 11
_diffrn_reflns_limit_h_min -11
_diffrn_reflns_limit_k_max 8
_diffrn_reflns_limit_k_min -8
_diffrn_reflns_limit_l_max 18
_diffrn_reflns_limit_l_min -18
_diffrn_reflns_number 10354
_diffrn_reflns_point_group_measured_fraction_full 0.972
_diffrn_reflns_point_group_measured_fraction_max 0.968
_diffrn_reflns_theta_full 26.000
_diffrn_reflns_theta_max 27.477
_diffrn_reflns_theta_min 3.525
_diffrn_source 'Sealed Tube'
_diffrn_source_current 30.0000
_diffrn_source_power 1.5000
_diffrn_source_voltage 50.0000
_exptl_absorpt_coefficient_mu 2.749
_exptl_absorpt_correction_T_max 1.0000
_exptl_absorpt_correction_T_min 0.4151
_exptl_absorpt_correction_type multi-scan
_exptl_absorpt_process_details 'CrystalClear (Rigaku Inc., 2007)'
_exptl_crystal_colour Colorless
_exptl_crystal_density_diffrn 1.626
_exptl_crystal_description rod
_exptl_crystal_F_000 416
_exptl_crystal_size_max 0.62
_exptl_crystal_size_mid 0.14
_exptl_crystal_size_min 0.09
_refine_diff_density_max 0.256
_refine_diff_density_min -0.308
_refine_diff_density_rms 0.053
_refine_ls_abs_structure_details
;
 Flack x determined using 1513 quotients [(I+)-(I-)]/[(I+)+(I-)]
 (Parsons and Flack (2004), Acta Cryst. A60, s61).
;
_refine_ls_abs_structure_Flack 0.016(6)
_refine_ls_extinction_method none
_refine_ls_goodness_of_fit_ref 1.105
_refine_ls_hydrogen_treatment constr
_refine_ls_matrix_type full
_refine_ls_number_parameters 200
_refine_ls_number_reflns 3711
_refine_ls_number_restraints 1
_refine_ls_restrained_S_all 1.105
_refine_ls_R_factor_all 0.0285
_refine_ls_R_factor_gt 0.0276
_refine_ls_shift/su_max 0.000
_refine_ls_shift/su_mean 0.000
_refine_ls_structure_factor_coef Fsqd
_refine_ls_weighting_details 'w=1/[\s^2^(Fo^2^)+(0.0251P)^2^+0.1963P] where P=(Fo^2^+2Fc^2^)/3'
_refine_ls_weighting_scheme calc
_refine_ls_wR_factor_gt 0.0644
_refine_ls_wR_factor_ref 0.0647
_reflns_Friedel_coverage 0.788
_reflns_Friedel_fraction_full 0.949
_reflns_Friedel_fraction_max 0.938
_reflns_number_gt 3631
_reflns_number_total 3711
_reflns_threshold_expression 'I > 2\s(I)'
_cod_data_source_file ol5b01779_si_003.cif
_cod_data_source_block sa3717
_cod_database_code 1555128
_shelxl_version_number 2013-4
_shelx_space_group_comment
;
The symmetry employed for this shelxl refinement is uniquely defined
by the following loop, which should always be used as a source of
symmetry information in preference to the above space-group names.
They are only intended as comments.
;
_diffrn_number_total 2084
_olex2_refinement_description
;
1. Fixed Uiso
 At 1.2 times of:
  All C(H) groups, All C(H,H) groups
 At 1.5 times of:
  All C(H,H,H) groups
2.a Ternary CH refined with riding coordinates:
 C1(H1), C2(H2)
2.b Secondary CH2 refined with riding coordinates:
 C3(H3A,H3B), C4(H4A,H4B), C5(H5A,H5B), C6(H6A,H6B)
2.c Aromatic/amide H refined with riding coordinates:
 C9(H9), C10(H10), C12(H12), C13(H13)
2.d Idealised Me refined as rotating group:
 C14(H14A,H14B,H14C)
;

loop_
_space_group_symop_operation_xyz
'x, y, z'
'-x, y+1/2, -z'

loop_
_atom_site_label
_atom_site_type_symbol
_atom_site_fract_x
_atom_site_fract_y
_atom_site_fract_z
_atom_site_U_iso_or_equiv
_atom_site_adp_type
_atom_site_occupancy
_atom_site_site_symmetry_order
_atom_site_calc_flag
_atom_site_refinement_flags_posn
Br1 Br 0.12585(4) 0.48023(7) 0.92475(2) 0.03705(12) Uani 1 1 d .
Cl1 Cl -0.16942(10) 0.75811(18) 0.72938(7) 0.0389(2) Uani 1 1 d .
S1 S 0.36629(9) 0.41473(12) 0.69599(5) 0.02137(17) Uani 1 1 d .
O1 O 0.5719(3) 0.6320(4) 0.90914(16) 0.0247(5) Uani 1 1 d .
O2 O 0.5680(3) 0.3136(4) 0.84436(18) 0.0308(6) Uani 1 1 d .
O3 O 0.2604(3) 0.5391(4) 0.64585(16) 0.0268(5) Uani 1 1 d .
O4 O 0.3325(3) 0.1995(4) 0.71821(17) 0.0292(5) Uani 1 1 d .
N1 N 0.3992(3) 0.5567(4) 0.79385(18) 0.0204(5) Uani 1 1 d .
C1 C 0.3063(3) 0.7464(5) 0.8125(2) 0.0192(6) Uani 1 1 d .
H1 H 0.3111 0.8397 0.7584 0.023 Uiso 1 1 calc R
C2 C 0.1472(3) 0.6894(5) 0.8239(2) 0.0216(6) Uani 1 1 d .
H2 H 0.1109 0.6239 0.7664 0.026 Uiso 1 1 calc R
C3 C 0.0584(4) 0.8878(6) 0.8416(3) 0.0289(8) Uani 1 1 d .
H3A H 0.0814 0.9940 0.7955 0.035 Uiso 1 1 calc R
H3B H 0.0878 0.9452 0.9013 0.035 Uiso 1 1 calc R
C4 C -0.1047(4) 0.8553(7) 0.8400(3) 0.0341(9) Uani 1 1 d .
H4A H -0.1519 0.9897 0.8534 0.041 Uiso 1 1 calc R
H4B H -0.1297 0.7538 0.8875 0.041 Uiso 1 1 calc R
C5 C 0.3702(3) 0.8715(5) 0.8941(2) 0.0230(7) Uani 1 1 d .
H5A H 0.3418 1.0203 0.8893 0.028 Uiso 1 1 calc R
H5B H 0.3338 0.8148 0.9512 0.028 Uiso 1 1 calc R
C6 C 0.5321(4) 0.8537(5) 0.8945(2) 0.0239(7) Uani 1 1 d .
H6A H 0.5683 0.9033 0.8362 0.029 Uiso 1 1 calc R
H6B H 0.5742 0.9416 0.9434 0.029 Uiso 1 1 calc R
C7 C 0.5164(3) 0.4885(7) 0.8498(2) 0.0226(6) Uani 1 1 d .
C8 C 0.5283(3) 0.4243(5) 0.6354(2) 0.0203(6) Uani 1 1 d .
C9 C 0.5556(4) 0.6035(6) 0.5825(2) 0.0254(7) Uani 1 1 d .
H9 H 0.4920 0.7187 0.5822 0.030 Uiso 1 1 calc R
C10 C 0.6781(4) 0.6094(6) 0.5301(2) 0.0275(7) Uani 1 1 d .
H10 H 0.6980 0.7307 0.4956 0.033 Uiso 1 1 calc R
C11 C 0.7721(4) 0.4365(6) 0.5282(2) 0.0272(8) Uani 1 1 d .
C12 C 0.7432(4) 0.2578(6) 0.5821(3) 0.0305(8) Uani 1 1 d .
H12 H 0.8064 0.1422 0.5819 0.037 Uiso 1 1 calc R
C13 C 0.6216(4) 0.2500(6) 0.6363(2) 0.0265(7) Uani 1 1 d .
H13 H 0.6030 0.1307 0.6723 0.032 Uiso 1 1 calc R
C14 C 0.9037(4) 0.4413(8) 0.4682(3) 0.0393(10) Uani 1 1 d .
H14A H 0.8950 0.5577 0.4253 0.059 Uiso 1 1 calc GR
H14B H 0.9100 0.3092 0.4349 0.059 Uiso 1 1 calc GR
H14C H 0.9893 0.4599 0.5063 0.059 Uiso 1 1 calc GR

loop_
_atom_site_aniso_label
_atom_site_aniso_U_11
_atom_site_aniso_U_22
_atom_site_aniso_U_33
_atom_site_aniso_U_23
_atom_site_aniso_U_13
_atom_site_aniso_U_12
Br1 0.0399(2) 0.0407(2) 0.03087(18) 0.00923(17) 0.00731(14) -0.01026(18)
Cl1 0.0292(5) 0.0562(6) 0.0310(5) -0.0105(4) -0.0060(4) 0.0001(4)
S1 0.0245(4) 0.0219(4) 0.0178(3) -0.0027(3) 0.0022(3) -0.0015(3)
O1 0.0280(12) 0.0229(12) 0.0230(12) -0.0014(9) -0.0061(10) 0.0026(10)
O2 0.0367(14) 0.0210(12) 0.0346(14) 0.0001(11) -0.0044(11) 0.0044(11)
O3 0.0254(12) 0.0350(14) 0.0198(11) -0.0034(9) -0.0026(9) 0.0024(10)
O4 0.0377(14) 0.0224(12) 0.0278(13) -0.0042(10) 0.0076(11) -0.0084(10)
N1 0.0224(13) 0.0229(13) 0.0160(12) -0.0017(10) -0.0002(10) 0.0014(11)
C1 0.0209(15) 0.0178(15) 0.0189(14) 0.0001(12) 0.0008(12) 0.0000(12)
C2 0.0230(16) 0.0248(16) 0.0171(14) 0.0000(12) 0.0037(12) -0.0043(13)
C3 0.0235(16) 0.0326(19) 0.0305(18) -0.0066(15) 0.0025(14) 0.0019(15)
C4 0.0251(18) 0.048(2) 0.0289(18) -0.0124(17) 0.0007(14) 0.0003(16)
C5 0.0224(16) 0.0247(17) 0.0218(15) -0.0049(12) 0.0010(12) -0.0026(13)
C6 0.0236(16) 0.0207(16) 0.0274(16) -0.0027(13) -0.0001(13) -0.0020(13)
C7 0.0248(15) 0.0240(15) 0.0191(13) 0.0047(14) 0.0009(11) -0.0016(15)
C8 0.0223(15) 0.0213(16) 0.0173(13) -0.0017(11) 0.0004(11) 0.0003(12)
C9 0.0265(18) 0.0261(17) 0.0235(17) 0.0030(13) -0.0012(14) 0.0011(14)
C10 0.0292(18) 0.0320(19) 0.0212(16) 0.0044(14) 0.0002(14) -0.0045(15)
C11 0.0264(16) 0.032(2) 0.0227(15) -0.0043(13) 0.0021(13) -0.0034(14)
C12 0.0271(18) 0.0272(18) 0.037(2) -0.0012(15) 0.0051(15) 0.0040(15)
C13 0.0327(18) 0.0206(16) 0.0266(17) 0.0013(13) 0.0059(14) 0.0015(14)
C14 0.0306(18) 0.049(3) 0.039(2) -0.0028(19) 0.0108(15) -0.0076(18)

loop_
_atom_type_symbol
_atom_type_description
_atom_type_scat_dispersion_real
_atom_type_scat_dispersion_imag
_atom_type_scat_source
C C 0.0033 0.0016 'International Tables Vol C Tables 4.2.6.8 and 6.1.1.4'
H H 0.0000 0.0000 'International Tables Vol C Tables 4.2.6.8 and 6.1.1.4'
Br Br -0.2901 2.4595 'International Tables Vol C Tables 4.2.6.8 and 6.1.1.4'
Cl Cl 0.1484 0.1585 'International Tables Vol C Tables 4.2.6.8 and 6.1.1.4'
N N 0.0061 0.0033 'International Tables Vol C Tables 4.2.6.8 and 6.1.1.4'
O O 0.0106 0.0060 'International Tables Vol C Tables 4.2.6.8 and 6.1.1.4'
S S 0.1246 0.1234 'International Tables Vol C Tables 4.2.6.8 and 6.1.1.4'

loop_
_geom_angle_atom_site_label_1
_geom_angle_atom_site_label_2
_geom_angle_atom_site_label_3
_geom_angle
O3 S1 N1 104.15(14)
O3 S1 C8 107.88(15)
O4 S1 O3 118.59(16)
O4 S1 N1 110.03(15)
O4 S1 C8 109.95(15)
N1 S1 C8 105.35(14)
C7 O1 C6 117.3(3)
C1 N1 S1 118.5(2)
C7 N1 S1 116.3(2)
C7 N1 C1 125.1(3)
N1 C1 C2 113.2(3)
N1 C1 C5 109.6(2)
C5 C1 C2 112.9(3)
C1 C2 Br1 110.5(2)
C3 C2 Br1 110.6(2)
C3 C2 C1 110.7(3)
C2 C3 C4 115.4(3)
C3 C4 Cl1 111.3(3)
C6 C5 C1 109.3(3)
O1 C6 C5 108.7(3)
O1 C7 N1 116.4(3)
O2 C7 O1 120.8(3)
O2 C7 N1 122.8(3)
C9 C8 S1 118.4(2)
C9 C8 C13 121.2(3)
C13 C8 S1 120.4(2)
C10 C9 C8 119.4(3)
C9 C10 C11 120.8(3)
C10 C11 C12 119.0(3)
C10 C11 C14 120.5(3)
C12 C11 C14 120.5(3)
C13 C12 C11 121.0(3)
C12 C13 C8 118.6(3)

loop_
_geom_bond_atom_site_label_1
_geom_bond_atom_site_label_2
_geom_bond_distance
Br1 C2 1.978(3)
Cl1 C4 1.802(4)
S1 O3 1.433(2)
S1 O4 1.422(3)
S1 N1 1.695(3)
S1 C8 1.757(3)
O1 C6 1.451(4)
O1 C7 1.336(4)
O2 C7 1.198(5)
N1 C1 1.495(4)
N1 C7 1.403(4)
C1 C2 1.527(4)
C1 C5 1.525(4)
C2 C3 1.515(5)
C3 C4 1.521(5)
C5 C6 1.499(5)
C8 C9 1.387(5)
C8 C13 1.391(4)
C9 C10 1.381(5)
C10 C11 1.389(5)
C11 C12 1.395(5)
C11 C14 1.514(5)
C12 C13 1.389(5)

loop_
_geom_torsion_atom_site_label_1
_geom_torsion_atom_site_label_2
_geom_torsion_atom_site_label_3
_geom_torsion_atom_site_label_4
_geom_torsion
Br1 C2 C3 C4 -65.8(4)
S1 N1 C1 C2 62.7(3)
S1 N1 C1 C5 -170.3(2)
S1 N1 C7 O1 159.3(2)
S1 N1 C7 O2 -18.9(4)
S1 C8 C9 C10 -176.3(3)
S1 C8 C13 C12 175.3(3)
O3 S1 N1 C1 7.7(3)
O3 S1 N1 C7 -170.3(2)
O3 S1 C8 C9 28.7(3)
O3 S1 C8 C13 -147.2(3)
O4 S1 N1 C1 -120.4(2)
O4 S1 N1 C7 61.6(3)
O4 S1 C8 C9 159.4(3)
O4 S1 C8 C13 -16.5(3)
N1 S1 C8 C9 -82.1(3)
N1 S1 C8 C13 102.1(3)
N1 C1 C2 Br1 57.6(3)
N1 C1 C2 C3 -179.4(3)
N1 C1 C5 C6 32.9(4)
C1 N1 C7 O1 -18.5(4)
C1 N1 C7 O2 163.3(3)
C1 C2 C3 C4 171.3(3)
C1 C5 C6 O1 -64.0(3)
C2 C1 C5 C6 160.1(3)
C2 C3 C4 Cl1 -60.4(4)
C5 C1 C2 Br1 -67.7(3)
C5 C1 C2 C3 55.3(3)
C6 O1 C7 O2 163.2(3)
C6 O1 C7 N1 -15.1(4)
C7 O1 C6 C5 56.5(4)
C7 N1 C1 C2 -119.6(3)
C7 N1 C1 C5 7.5(4)
C8 S1 N1 C1 121.1(2)
C8 S1 N1 C7 -56.8(3)
C8 C9 C10 C11 1.5(5)
C9 C8 C13 C12 -0.4(5)
C9 C10 C11 C12 -1.8(5)
C9 C10 C11 C14 178.0(3)
C10 C11 C12 C13 0.9(5)
C11 C12 C13 C8 0.2(5)
C13 C8 C9 C10 -0.4(5)
C14 C11 C12 C13 -178.9(3)
